data_7045644
loop_
_publ_author_name
'Nguyen, Minh Tho'
'Gabidullin, Bulat'
'Nikonov, Georgii I.'

_publ_section_title
;
 Neutral and anionic zinc compounds supported by a bis(imino)phenyl NCN
 ligand.
;
_journal_issue 13
_journal_name_full 'Dalton transactions (Cambridge, England : 2003)'
_journal_page_first 4607
_journal_page_last 4612
_journal_paper_doi 10.1039/c8dt00149a
_journal_volume 47
_journal_year 2018
_chemical_formula_sum 'C36 H48 N2 Zn'
_chemical_formula_weight 574.13
_space_group_crystal_system monoclinic
_space_group_IT_number 14
_space_group_name_Hall '-P 2yn'
_space_group_name_H-M_alt 'P 1 21/n 1'
_symmetry_space_group_name_Hall '-P 2yn'
_symmetry_space_group_name_H-M 'P 1 21/n 1'
_atom_sites_solution_hydrogens geom
_audit_creation_method SHELXL-2014/7
_audit_update_record
;
2017-10-27 deposited with the CCDC.
2018-02-15 downloaded from the CCDC.
;
_cell_angle_alpha 90
_cell_angle_beta 106.742(4)
_cell_angle_gamma 90
_cell_formula_units_Z 4
_cell_length_a 9.555(3)
_cell_length_b 23.515(9)
_cell_length_c 15.776(6)
_cell_measurement_reflns_used 9736
_cell_measurement_temperature 200(2)
_cell_measurement_theta_max 27.49
_cell_measurement_theta_min 2.19
_cell_volume 3394(2)
_computing_cell_refinement 'APEX II (Bruker, 2009)'
_computing_data_collection 'APEX II (Bruker, 2009)'
_computing_data_reduction 'SAINT (Bruker)'
_computing_molecular_graphics 'Mercury (Macrae et al., 2008)'
_computing_publication_material 'CIFTAB (Sheldrick, 1997)'
_computing_structure_refinement 'SHELXL-2014/7 (Sheldrick, 2014)'
_computing_structure_solution 'XT (Sheldrick, 2014)'
_diffrn_ambient_temperature 200(2)
_diffrn_measured_fraction_theta_full 0.999
_diffrn_measured_fraction_theta_max 0.980
_diffrn_measurement_device_type 'Bruker APEX-II CCD'
_diffrn_measurement_method '\f and \w scans'
_diffrn_radiation_type MoK\a
_diffrn_radiation_wavelength 0.71073
_diffrn_reflns_av_R_equivalents 0.0590
_diffrn_reflns_av_unetI/netI 0.0566
_diffrn_reflns_Laue_measured_fraction_full 0.999
_diffrn_reflns_Laue_measured_fraction_max 0.980
_diffrn_reflns_limit_h_max 12
_diffrn_reflns_limit_h_min -12
_diffrn_reflns_limit_k_max 31
_diffrn_reflns_limit_k_min -31
_diffrn_reflns_limit_l_max 20
_diffrn_reflns_limit_l_min -20
_diffrn_reflns_number 39832
_diffrn_reflns_point_group_measured_fraction_full 0.999
_diffrn_reflns_point_group_measured_fraction_max 0.980
_diffrn_reflns_theta_full 25.242
_diffrn_reflns_theta_max 28.282
_diffrn_reflns_theta_min 2.195
_exptl_absorpt_coefficient_mu 0.747
_exptl_absorpt_correction_T_max 0.7457
_exptl_absorpt_correction_T_min 0.5556
_exptl_absorpt_correction_type multi-scan
_exptl_absorpt_process_details 'SADABS, Bruker (2003)'
_exptl_crystal_colour colourless
_exptl_crystal_density_diffrn 1.123
_exptl_crystal_description block
_exptl_crystal_F_000 1232
_exptl_crystal_size_max 0.844
_exptl_crystal_size_mid 0.308
_exptl_crystal_size_min 0.160
_refine_diff_density_max 0.563
_refine_diff_density_min -0.699
_refine_diff_density_rms 0.050
_refine_ls_extinction_method none
_refine_ls_goodness_of_fit_ref 1.024
_refine_ls_hydrogen_treatment constr
_refine_ls_matrix_type full
_refine_ls_number_parameters 391
_refine_ls_number_reflns 8256
_refine_ls_number_restraints 91
_refine_ls_restrained_S_all 1.022
_refine_ls_R_factor_all 0.1149
_refine_ls_R_factor_gt 0.0596
_refine_ls_shift/su_max 0.000
_refine_ls_shift/su_mean 0.000
_refine_ls_structure_factor_coef Fsqd
_refine_ls_weighting_details 'w=1/[\s^2^(Fo^2^)+(0.0488P)^2^+2.4184P] where P=(Fo^2^+2Fc^2^)/3'
_refine_ls_weighting_scheme calc
_refine_ls_wR_factor_gt 0.1206
_refine_ls_wR_factor_ref 0.1402
_reflns_Friedel_coverage 0.000
_reflns_number_gt 4899
_reflns_number_total 8256
_reflns_threshold_expression 'I > 2\s(I)'
_cod_data_source_file c8dt00149a2.cif
_cod_data_source_block shelx_CCDC3
_cod_depositor_comments 'Adding full bibliography for 7045641--7045644.cif.'
_cod_database_code 7045644
_shelx_shelxl_version_number 2014/7
_shelx_space_group_comment
;
The symmetry employed for this shelxl refinement is uniquely defined
by the following loop, which should always be used as a source of
symmetry information in preference to the above space-group names.
They are only intended as comments.
;
_shelx_estimated_absorpt_t_min 0.571
_shelx_estimated_absorpt_t_max 0.890

loop_
_space_group_symop_operation_xyz
'x, y, z'
'-x+1/2, y+1/2, -z+1/2'
'-x, -y, -z'
'x-1/2, -y-1/2, z-1/2'

loop_
_atom_site_label
_atom_site_type_symbol
_atom_site_fract_x
_atom_site_fract_y
_atom_site_fract_z
_atom_site_U_iso_or_equiv
_atom_site_adp_type
_atom_site_occupancy
_atom_site_site_symmetry_order
_atom_site_calc_flag
_atom_site_refinement_flags_posn
_atom_site_refinement_flags_adp
_atom_site_refinement_flags_occupancy
_atom_site_disorder_assembly
_atom_site_disorder_group
Zn1 Zn 0.50251(3) 0.31939(2) 0.63971(3) 0.05413(14) Uani 1 1 d D . . . .
N1 N 0.5037(2) 0.42000(9) 0.70737(15) 0.0387(5) Uani 1 1 d . . . . .
N2 N 0.6398(2) 0.23881(9) 0.58595(14) 0.0345(5) Uani 1 1 d . . . . .
C1 C 0.6980(3) 0.34965(11) 0.65204(17) 0.0326(6) Uani 1 1 d . . . . .
C2 C 0.8017(3) 0.31798(10) 0.62582(17) 0.0336(6) Uani 1 1 d . . . . .
C3 C 0.9419(3) 0.33960(12) 0.6348(2) 0.0451(7) Uani 1 1 d . . . . .
H3A H 1.0107 0.3175 0.6160 0.054 Uiso 1 1 calc R U . . .
C4 C 0.9802(3) 0.39281(13) 0.6707(2) 0.0523(8) Uani 1 1 d . . . . .
H4A H 1.0755 0.4073 0.6770 0.063 Uiso 1 1 calc R U . . .
C5 C 0.8800(3) 0.42490(12) 0.6975(2) 0.0456(7) Uani 1 1 d . . . . .
H5A H 0.9063 0.4615 0.7226 0.055 Uiso 1 1 calc R U . . .
C6 C 0.7393(3) 0.40359(11) 0.68780(17) 0.0349(6) Uani 1 1 d . . . . .
C7 C 0.6325(3) 0.43776(11) 0.71665(18) 0.0395(6) Uani 1 1 d . . . . .
H7A H 0.6607 0.4739 0.7428 0.047 Uiso 1 1 calc R U . . .
C8 C 0.7621(3) 0.26102(11) 0.58936(17) 0.0351(6) Uani 1 1 d . . . . .
H8A H 0.8298 0.2402 0.5677 0.042 Uiso 1 1 calc R U . . .
C9 C 0.4030(3) 0.45419(11) 0.73646(19) 0.0396(6) Uani 1 1 d . . . . .
C10 C 0.3212(3) 0.49625(12) 0.6802(2) 0.0503(8) Uani 1 1 d . . . . .
C11 C 0.2211(3) 0.52714(13) 0.7114(3) 0.0595(9) Uani 1 1 d . . . . .
H11A H 0.1645 0.5560 0.6752 0.071 Uiso 1 1 calc R U . . .
C12 C 0.2030(3) 0.51674(14) 0.7927(3) 0.0613(9) Uani 1 1 d . . . . .
H12A H 0.1354 0.5388 0.8126 0.074 Uiso 1 1 calc R U . . .
C13 C 0.2813(3) 0.47489(13) 0.8457(2) 0.0539(8) Uani 1 1 d . . . . .
H13A H 0.2667 0.4681 0.9019 0.065 Uiso 1 1 calc R U . . .
C14 C 0.3820(3) 0.44206(12) 0.8187(2) 0.0437(7) Uani 1 1 d . . . . .
C15 C 0.4681(4) 0.39579(14) 0.8778(2) 0.0567(8) Uani 1 1 d . . . . .
H15A H 0.5175 0.3728 0.8415 0.068 Uiso 1 1 calc R U . . .
C16 C 0.5871(4) 0.42082(18) 0.9546(3) 0.0904(13) Uani 1 1 d . . . . .
H16A H 0.6410 0.3900 0.9917 0.136 Uiso 1 1 calc R U . . .
H16B H 0.6544 0.4433 0.9315 0.136 Uiso 1 1 calc R U . . .
H16C H 0.5426 0.4453 0.9900 0.136 Uiso 1 1 calc R U . . .
C17 C 0.3699(5) 0.35551(17) 0.9107(3) 0.0830(12) Uani 1 1 d . . . . .
H17A H 0.4300 0.3263 0.9486 0.124 Uiso 1 1 calc R U . . .
H17B H 0.3166 0.3770 0.9447 0.124 Uiso 1 1 calc R U . . .
H17C H 0.3002 0.3373 0.8600 0.124 Uiso 1 1 calc R U . . .
C18 C 0.3393(4) 0.50671(17) 0.5896(3) 0.0746(11) Uani 1 1 d . . . . .
H18A H 0.4429 0.4968 0.5940 0.090 Uiso 1 1 calc R U . . .
C19 C 0.2475(8) 0.4678(2) 0.5233(3) 0.145(3) Uani 1 1 d . . . . .
H19A H 0.2633 0.4286 0.5453 0.218 Uiso 1 1 calc R U . . .
H19B H 0.1444 0.4779 0.5128 0.218 Uiso 1 1 calc R U . . .
H19C H 0.2738 0.4709 0.4679 0.218 Uiso 1 1 calc R U . . .
C20 C 0.3189(7) 0.5673(2) 0.5590(3) 0.134(2) Uani 1 1 d . . . . .
H20A H 0.3812 0.5921 0.6044 0.201 Uiso 1 1 calc R U . . .
H20B H 0.3457 0.5713 0.5038 0.201 Uiso 1 1 calc R U . . .
H20C H 0.2163 0.5783 0.5487 0.201 Uiso 1 1 calc R U . . .
C21 C 0.6002(3) 0.18435(11) 0.54708(18) 0.0371(6) Uani 1 1 d . . . . .
C22 C 0.4910(3) 0.18309(12) 0.4655(2) 0.0469(7) Uani 1 1 d . . . . .
C23 C 0.4492(4) 0.13028(15) 0.4270(2) 0.0657(10) Uani 1 1 d . . . . .
H23A H 0.3772 0.1282 0.3712 0.079 Uiso 1 1 calc R U . . .
C24 C 0.5107(4) 0.08084(15) 0.4685(3) 0.0743(11) Uani 1 1 d . . . . .
H24A H 0.4819 0.0452 0.4406 0.089 Uiso 1 1 calc R U . . .
C25 C 0.6130(4) 0.08289(13) 0.5495(3) 0.0625(9) Uani 1 1 d . . . . .
H25A H 0.6521 0.0484 0.5779 0.075 Uiso 1 1 calc R U . . .
C26 C 0.6610(3) 0.13449(12) 0.5913(2) 0.0454(7) Uani 1 1 d . . . . .
C27 C 0.7740(3) 0.13501(13) 0.6815(2) 0.0519(8) Uani 1 1 d . . . . .
H27A H 0.7886 0.1755 0.7017 0.062 Uiso 1 1 calc R U . . .
C28 C 0.7222(4) 0.10190(16) 0.7504(3) 0.0786(11) Uani 1 1 d . . . . .
H28A H 0.7978 0.1032 0.8076 0.118 Uiso 1 1 calc R U . . .
H28B H 0.6321 0.1190 0.7565 0.118 Uiso 1 1 calc R U . . .
H28C H 0.7035 0.0623 0.7314 0.118 Uiso 1 1 calc R U . . .
C29 C 0.9214(4) 0.11235(17) 0.6762(3) 0.0738(10) Uani 1 1 d . . . . .
H29A H 0.9920 0.1132 0.7352 0.111 Uiso 1 1 calc R U . . .
H29B H 0.9096 0.0732 0.6541 0.111 Uiso 1 1 calc R U . . .
H29C H 0.9570 0.1362 0.6358 0.111 Uiso 1 1 calc R U . . .
C30 C 0.4296(3) 0.23787(14) 0.4198(2) 0.0549(8) Uani 1 1 d . . . . .
H30A H 0.4381 0.2672 0.4669 0.066 Uiso 1 1 calc R U . . .
C31 C 0.5202(4) 0.25831(18) 0.3616(3) 0.0803(12) Uani 1 1 d . . . . .
H31A H 0.4790 0.2938 0.3324 0.120 Uiso 1 1 calc R U . . .
H31B H 0.6209 0.2649 0.3979 0.120 Uiso 1 1 calc R U . . .
H31C H 0.5195 0.2294 0.3167 0.120 Uiso 1 1 calc R U . . .
C32 C 0.2666(4) 0.23419(17) 0.3669(2) 0.0762(11) Uani 1 1 d . . . . .
H32A H 0.2099 0.2209 0.4058 0.114 Uiso 1 1 calc R U . . .
H32B H 0.2317 0.2719 0.3436 0.114 Uiso 1 1 calc R U . . .
H32C H 0.2548 0.2075 0.3176 0.114 Uiso 1 1 calc R U . . .
C33 C 0.3059(8) 0.2918(5) 0.6334(10) 0.061(2) Uani 0.640(12) 1 d D U P A 1
H33A H 0.2830 0.3051 0.6874 0.073 Uiso 0.640(12) 1 calc R U P A 1
H33B H 0.2365 0.3110 0.5826 0.073 Uiso 0.640(12) 1 calc R U P A 1
C34 C 0.2734(16) 0.2291(4) 0.6245(7) 0.071(3) Uani 0.640(12) 1 d D U P A 1
H34A H 0.1700 0.2232 0.6228 0.085 Uiso 0.640(12) 1 calc R U P A 1
H34B H 0.2846 0.2160 0.5672 0.085 Uiso 0.640(12) 1 calc R U P A 1
C35 C 0.3679(7) 0.1926(4) 0.6970(5) 0.083(3) Uani 0.640(12) 1 d D U P A 1
H35A H 0.3450 0.1523 0.6804 0.099 Uiso 0.640(12) 1 calc R U P A 1
H35B H 0.4710 0.1990 0.6985 0.099 Uiso 0.640(12) 1 calc R U P A 1
C36 C 0.3564(16) 0.2008(5) 0.7884(7) 0.115(4) Uani 0.640(12) 1 d D U P A 1
H36A H 0.3873 0.2394 0.8085 0.173 Uiso 0.640(12) 1 calc R U P A 1
H36B H 0.4196 0.1732 0.8283 0.173 Uiso 0.640(12) 1 calc R U P A 1
H36C H 0.2549 0.1950 0.7886 0.173 Uiso 0.640(12) 1 calc R U P A 1
C33' C 0.2951(15) 0.3027(10) 0.6076(19) 0.082(6) Uani 0.360(12) 1 d D U P A 2
H33C H 0.2448 0.3308 0.6354 0.099 Uiso 0.360(12) 1 calc R U P A 2
H33D H 0.2529 0.3053 0.5426 0.099 Uiso 0.360(12) 1 calc R U P A 2
C34' C 0.272(3) 0.2431(9) 0.6388(14) 0.097(7) Uani 0.360(12) 1 d D U P A 2
H34C H 0.2966 0.2150 0.5984 0.117 Uiso 0.360(12) 1 calc R U P A 2
H34D H 0.1681 0.2382 0.6355 0.117 Uiso 0.360(12) 1 calc R U P A 2
C35' C 0.3657(18) 0.2309(7) 0.7333(13) 0.120(6) Uani 0.360(12) 1 d D U P A 2
H35C H 0.4702 0.2348 0.7363 0.144 Uiso 0.360(12) 1 calc R U P A 2
H35D H 0.3436 0.2597 0.7735 0.144 Uiso 0.360(12) 1 calc R U P A 2
C36' C 0.341(3) 0.1728(8) 0.765(2) 0.168(11) Uani 0.360(12) 1 d D U P A 2
H36D H 0.2359 0.1671 0.7566 0.253 Uiso 0.360(12) 1 calc R U P A 2
H36E H 0.3933 0.1692 0.8281 0.253 Uiso 0.360(12) 1 calc R U P A 2
H36F H 0.3764 0.1441 0.7314 0.253 Uiso 0.360(12) 1 calc R U P A 2

loop_
_atom_site_aniso_label
_atom_site_aniso_U_11
_atom_site_aniso_U_22
_atom_site_aniso_U_33
_atom_site_aniso_U_23
_atom_site_aniso_U_13
_atom_site_aniso_U_12
Zn1 0.02757(17) 0.0684(3) 0.0663(3) -0.0062(2) 0.01338(16) -0.01144(16)
N1 0.0345(12) 0.0372(12) 0.0440(14) -0.0047(10) 0.0105(10) -0.0026(9)
N2 0.0307(11) 0.0340(11) 0.0359(13) -0.0006(10) 0.0053(10) -0.0011(9)
C1 0.0258(12) 0.0350(14) 0.0350(15) 0.0010(11) 0.0057(11) -0.0017(10)
C2 0.0264(12) 0.0353(14) 0.0382(15) 0.0000(12) 0.0075(11) -0.0018(10)
C3 0.0284(13) 0.0456(16) 0.064(2) -0.0043(14) 0.0178(13) -0.0013(12)
C4 0.0277(14) 0.0497(18) 0.079(2) -0.0039(16) 0.0153(15) -0.0118(12)
C5 0.0370(15) 0.0383(15) 0.059(2) -0.0037(14) 0.0094(14) -0.0092(12)
C6 0.0298(13) 0.0344(14) 0.0390(16) 0.0003(12) 0.0074(11) -0.0022(11)
C7 0.0391(15) 0.0317(14) 0.0447(17) -0.0040(12) 0.0073(13) -0.0043(11)
C8 0.0293(13) 0.0370(14) 0.0389(16) -0.0004(12) 0.0098(11) 0.0027(11)
C9 0.0325(13) 0.0351(14) 0.0508(18) -0.0080(13) 0.0113(13) -0.0038(11)
C10 0.0414(16) 0.0442(17) 0.062(2) 0.0049(15) 0.0090(15) 0.0010(13)
C11 0.0399(16) 0.0446(18) 0.087(3) 0.0038(18) 0.0069(17) 0.0078(14)
C12 0.0420(17) 0.0505(19) 0.094(3) -0.0160(19) 0.0237(18) 0.0026(14)
C13 0.0495(17) 0.0529(19) 0.066(2) -0.0122(16) 0.0265(17) -0.0024(15)
C14 0.0375(14) 0.0423(16) 0.0526(19) -0.0061(14) 0.0148(13) -0.0019(12)
C15 0.065(2) 0.056(2) 0.054(2) 0.0026(16) 0.0258(17) 0.0113(16)
C16 0.071(3) 0.093(3) 0.090(3) 0.011(2) -0.004(2) 0.013(2)
C17 0.103(3) 0.070(2) 0.085(3) 0.016(2) 0.041(3) 0.001(2)
C18 0.077(3) 0.077(3) 0.067(3) 0.021(2) 0.016(2) 0.024(2)
C19 0.255(8) 0.109(4) 0.076(3) -0.027(3) 0.055(4) -0.054(5)
C20 0.220(7) 0.089(3) 0.073(3) 0.020(3) 0.009(4) -0.036(4)
C21 0.0315(13) 0.0365(14) 0.0437(16) -0.0073(13) 0.0113(12) -0.0052(11)
C22 0.0398(15) 0.0501(17) 0.0474(18) -0.0119(15) 0.0072(14) -0.0051(13)
C23 0.053(2) 0.064(2) 0.068(2) -0.0208(19) -0.0015(17) -0.0115(17)
C24 0.067(2) 0.050(2) 0.101(3) -0.030(2) 0.017(2) -0.0177(18)
C25 0.056(2) 0.0392(17) 0.088(3) -0.0047(17) 0.0144(19) -0.0064(15)
C26 0.0414(15) 0.0378(16) 0.0583(19) -0.0028(14) 0.0163(14) -0.0038(12)
C27 0.0520(18) 0.0434(17) 0.056(2) 0.0055(15) 0.0093(16) 0.0050(14)
C28 0.085(3) 0.070(2) 0.085(3) 0.026(2) 0.031(2) 0.018(2)
C29 0.051(2) 0.090(3) 0.075(3) 0.009(2) 0.0092(19) 0.0081(19)
C30 0.0467(17) 0.061(2) 0.0474(19) -0.0040(16) -0.0017(15) 0.0009(15)
C31 0.070(2) 0.091(3) 0.069(3) 0.022(2) 0.003(2) 0.002(2)
C32 0.054(2) 0.094(3) 0.066(2) -0.007(2) -0.0058(18) 0.0066(19)
C33 0.029(3) 0.057(5) 0.100(6) -0.002(4) 0.022(4) -0.010(3)
C34 0.049(4) 0.058(5) 0.114(5) -0.020(4) 0.037(4) -0.016(4)
C35 0.078(4) 0.062(5) 0.127(6) 0.009(4) 0.061(4) -0.006(3)
C36 0.118(8) 0.111(9) 0.140(6) 0.002(6) 0.076(6) -0.007(8)
C33' 0.036(7) 0.066(9) 0.145(16) -0.031(8) 0.026(8) -0.009(6)
C34' 0.053(9) 0.064(10) 0.187(15) -0.021(9) 0.054(9) 0.003(7)
C35' 0.109(10) 0.084(10) 0.176(14) 0.001(10) 0.057(9) -0.026(8)
C36' 0.110(14) 0.118(14) 0.28(2) 0.052(15) 0.064(18) -0.019(13)

loop_
_atom_type_symbol
_atom_type_description
_atom_type_scat_dispersion_real
_atom_type_scat_dispersion_imag
_atom_type_scat_source
C C 0.0033 0.0016 'International Tables Vol C Tables 4.2.6.8 and 6.1.1.4'
H H 0.0000 0.0000 'International Tables Vol C Tables 4.2.6.8 and 6.1.1.4'
N N 0.0061 0.0033 'International Tables Vol C Tables 4.2.6.8 and 6.1.1.4'
Zn Zn 0.2839 1.4301 'International Tables Vol C Tables 4.2.6.8 and 6.1.1.4'

loop_
_geom_angle_atom_site_label_1
_geom_angle_atom_site_label_2
_geom_angle_atom_site_label_3
_geom_angle
C33' Zn1 C1 167.1(6)
C1 Zn1 C33 176.6(5)
C7 N1 C9 120.0(2)
C8 N2 C21 121.1(2)
C2 C1 C6 117.5(2)
C2 C1 Zn1 121.08(18)
C6 C1 Zn1 121.42(18)
C1 C2 C3 121.1(2)
C1 C2 C8 118.7(2)
C3 C2 C8 120.2(2)
C4 C3 C2 120.3(3)
C4 C3 H3A 119.9
C2 C3 H3A 119.9
C5 C4 C3 119.8(2)
C5 C4 H4A 120.1
C3 C4 H4A 120.1
C4 C5 C6 120.0(3)
C4 C5 H5A 120.0
C6 C5 H5A 120.0
C1 C6 C5 121.3(2)
C1 C6 C7 118.7(2)
C5 C6 C7 120.0(2)
N1 C7 C6 121.4(2)
N1 C7 H7A 119.3
C6 C7 H7A 119.3
N2 C8 C2 121.6(2)
N2 C8 H8A 119.2
C2 C8 H8A 119.2
C14 C9 C10 121.8(3)
C14 C9 N1 118.3(2)
C10 C9 N1 119.8(3)
C11 C10 C9 117.1(3)
C11 C10 C18 121.7(3)
C9 C10 C18 121.2(3)
C12 C11 C10 121.5(3)
C12 C11 H11A 119.2
C10 C11 H11A 119.2
C11 C12 C13 120.6(3)
C11 C12 H12A 119.7
C13 C12 H12A 119.7
C12 C13 C14 121.2(3)
C12 C13 H13A 119.4
C14 C13 H13A 119.4
C13 C14 C9 117.8(3)
C13 C14 C15 120.8(3)
C9 C14 C15 121.4(2)
C14 C15 C16 111.2(3)
C14 C15 C17 112.2(3)
C16 C15 C17 111.2(3)
C14 C15 H15A 107.3
C16 C15 H15A 107.3
C17 C15 H15A 107.3
C15 C16 H16A 109.5
C15 C16 H16B 109.5
H16A C16 H16B 109.5
C15 C16 H16C 109.5
H16A C16 H16C 109.5
H16B C16 H16C 109.5
C15 C17 H17A 109.5
C15 C17 H17B 109.5
H17A C17 H17B 109.5
C15 C17 H17C 109.5
H17A C17 H17C 109.5
H17B C17 H17C 109.5
C19 C18 C20 111.5(4)
C19 C18 C10 111.3(4)
C20 C18 C10 114.9(4)
C19 C18 H18A 106.2
C20 C18 H18A 106.2
C10 C18 H18A 106.2
C18 C19 H19A 109.5
C18 C19 H19B 109.5
H19A C19 H19B 109.5
C18 C19 H19C 109.5
H19A C19 H19C 109.5
H19B C19 H19C 109.5
C18 C20 H20A 109.5
C18 C20 H20B 109.5
H20A C20 H20B 109.5
C18 C20 H20C 109.5
H20A C20 H20C 109.5
H20B C20 H20C 109.5
C26 C21 C22 122.0(2)
C26 C21 N2 121.2(2)
C22 C21 N2 116.7(2)
C23 C22 C21 117.6(3)
C23 C22 C30 122.0(3)
C21 C22 C30 120.2(2)
C24 C23 C22 121.1(3)
C24 C23 H23A 119.5
C22 C23 H23A 119.5
C25 C24 C23 120.4(3)
C25 C24 H24A 119.8
C23 C24 H24A 119.8
C24 C25 C26 121.4(3)
C24 C25 H25A 119.3
C26 C25 H25A 119.3
C25 C26 C21 117.4(3)
C25 C26 C27 119.9(3)
C21 C26 C27 122.7(2)
C26 C27 C28 111.9(3)
C26 C27 C29 111.2(3)
C28 C27 C29 110.7(3)
C26 C27 H27A 107.6
C28 C27 H27A 107.6
C29 C27 H27A 107.6
C27 C28 H28A 109.5
C27 C28 H28B 109.5
H28A C28 H28B 109.5
C27 C28 H28C 109.5
H28A C28 H28C 109.5
H28B C28 H28C 109.5
C27 C29 H29A 109.5
C27 C29 H29B 109.5
H29A C29 H29B 109.5
C27 C29 H29C 109.5
H29A C29 H29C 109.5
H29B C29 H29C 109.5
C31 C30 C22 110.5(3)
C31 C30 C32 110.8(3)
C22 C30 C32 113.8(3)
C31 C30 H30A 107.1
C22 C30 H30A 107.1
C32 C30 H30A 107.1
C30 C31 H31A 109.5
C30 C31 H31B 109.5
H31A C31 H31B 109.5
C30 C31 H31C 109.5
H31A C31 H31C 109.5
H31B C31 H31C 109.5
C30 C32 H32A 109.5
C30 C32 H32B 109.5
H32A C32 H32B 109.5
C30 C32 H32C 109.5
H32A C32 H32C 109.5
H32B C32 H32C 109.5
C34 C33 Zn1 119.8(9)
C34 C33 H33A 107.4
Zn1 C33 H33A 107.4
C34 C33 H33B 107.4
Zn1 C33 H33B 107.4
H33A C33 H33B 106.9
C35 C34 C33 115.2(8)
C35 C34 H34A 108.5
C33 C34 H34A 108.5
C35 C34 H34B 108.5
C33 C34 H34B 108.5
H34A C34 H34B 107.5
C36 C35 C34 117.8(9)
C36 C35 H35A 107.9
C34 C35 H35A 107.9
C36 C35 H35B 107.9
C34 C35 H35B 107.9
H35A C35 H35B 107.2
C35 C36 H36A 109.5
C35 C36 H36B 109.5
H36A C36 H36B 109.5
C35 C36 H36C 109.5
H36A C36 H36C 109.5
H36B C36 H36C 109.5
C34' C33' Zn1 109.4(14)
C34' C33' H33C 109.8
Zn1 C33' H33C 109.8
C34' C33' H33D 109.8
Zn1 C33' H33D 109.8
H33C C33' H33D 108.2
C33' C34' C35' 113.0(16)
C33' C34' H34C 109.0
C35' C34' H34C 109.0
C33' C34' H34D 109.0
C35' C34' H34D 109.0
H34C C34' H34D 107.8
C36' C35' C34' 113.1(17)
C36' C35' H35C 109.0
C34' C35' H35C 109.0
C36' C35' H35D 109.0
C34' C35' H35D 109.0
H35C C35' H35D 107.8
C35' C36' H36D 109.5
C35' C36' H36E 109.5
H36D C36' H36E 109.5
C35' C36' H36F 109.5
H36D C36' H36F 109.5
H36E C36' H36F 109.5

loop_
_geom_bond_atom_site_label_1
_geom_bond_atom_site_label_2
_geom_bond_distance
Zn1 C33' 1.939(13)
Zn1 C1 1.955(2)
Zn1 C33 1.962(7)
N1 C7 1.268(3)
N1 C9 1.427(3)
N2 C8 1.268(3)
N2 C21 1.423(3)
C1 C2 1.394(3)
C1 C6 1.398(4)
C2 C3 1.401(3)
C2 C8 1.464(4)
C3 C4 1.379(4)
C3 H3A 0.9500
C4 C5 1.378(4)
C4 H4A 0.9500
C5 C6 1.401(3)
C5 H5A 0.9500
C6 C7 1.471(4)
C7 H7A 0.9500
C8 H8A 0.9500
C9 C14 1.399(4)
C9 C10 1.406(4)
C10 C11 1.398(4)
C10 C18 1.509(5)
C11 C12 1.364(5)
C11 H11A 0.9500
C12 C13 1.366(5)
C12 H12A 0.9500
C13 C14 1.392(4)
C13 H13A 0.9500
C14 C15 1.513(4)
C15 C16 1.521(5)
C15 C17 1.525(5)
C15 H15A 1.0000
C16 H16A 0.9800
C16 H16B 0.9800
C16 H16C 0.9800
C17 H17A 0.9800
C17 H17B 0.9800
C17 H17C 0.9800
C18 C19 1.474(6)
C18 C20 1.500(6)
C18 H18A 1.0000
C19 H19A 0.9800
C19 H19B 0.9800
C19 H19C 0.9800
C20 H20A 0.9800
C20 H20B 0.9800
C20 H20C 0.9800
C21 C26 1.402(4)
C21 C22 1.405(4)
C22 C23 1.389(4)
C22 C30 1.510(4)
C23 C24 1.380(5)
C23 H23A 0.9500
C24 C25 1.368(5)
C24 H24A 0.9500
C25 C26 1.394(4)
C25 H25A 0.9500
C26 C27 1.519(4)
C27 C28 1.531(5)
C27 C29 1.531(4)
C27 H27A 1.0000
C28 H28A 0.9800
C28 H28B 0.9800
C28 H28C 0.9800
C29 H29A 0.9800
C29 H29B 0.9800
C29 H29C 0.9800
C30 C31 1.510(5)
C30 C32 1.542(4)
C30 H30A 1.0000
C31 H31A 0.9800
C31 H31B 0.9800
C31 H31C 0.9800
C32 H32A 0.9800
C32 H32B 0.9800
C32 H32C 0.9800
C33 C34 1.506(11)
C33 H33A 0.9900
C33 H33B 0.9900
C34 C35 1.505(11)
C34 H34A 0.9900
C34 H34B 0.9900
C35 C36 1.490(11)
C35 H35A 0.9900
C35 H35B 0.9900
C36 H36A 0.9800
C36 H36B 0.9800
C36 H36C 0.9800
C33' C34' 1.521(16)
C33' H33C 0.9900
C33' H33D 0.9900
C34' C35' 1.528(17)
C34' H34C 0.9900
C34' H34D 0.9900
C35' C36' 1.499(17)
C35' H35C 0.9900
C35' H35D 0.9900
C36' H36D 0.9800
C36' H36E 0.9800
C36' H36F 0.9800

loop_
_geom_torsion_atom_site_label_1
_geom_torsion_atom_site_label_2
_geom_torsion_atom_site_label_3
_geom_torsion_atom_site_label_4
_geom_torsion
C6 C1 C2 C3 -0.2(4)
Zn1 C1 C2 C3 -179.9(2)
C6 C1 C2 C8 179.1(2)
Zn1 C1 C2 C8 -0.6(3)
C1 C2 C3 C4 0.6(4)
C8 C2 C3 C4 -178.7(3)
C2 C3 C4 C5 -0.3(5)
C3 C4 C5 C6 -0.3(5)
C2 C1 C6 C5 -0.4(4)
Zn1 C1 C6 C5 179.2(2)
C2 C1 C6 C7 -179.5(2)
Zn1 C1 C6 C7 0.1(3)
C4 C5 C6 C1 0.7(4)
C4 C5 C6 C7 179.8(3)
C9 N1 C7 C6 179.7(2)
C1 C6 C7 N1 -2.1(4)
C5 C6 C7 N1 178.8(3)
C21 N2 C8 C2 177.4(2)
C1 C2 C8 N2 -4.2(4)
C3 C2 C8 N2 175.2(3)
C7 N1 C9 C14 -98.9(3)
C7 N1 C9 C10 85.2(3)
C14 C9 C10 C11 2.3(4)
N1 C9 C10 C11 178.1(2)
C14 C9 C10 C18 -176.7(3)
N1 C9 C10 C18 -0.9(4)
C9 C10 C11 C12 -0.3(5)
C18 C10 C11 C12 178.6(3)
C10 C11 C12 C13 -1.0(5)
C11 C12 C13 C14 0.4(5)
C12 C13 C14 C9 1.5(4)
C12 C13 C14 C15 -180.0(3)
C10 C9 C14 C13 -2.9(4)
N1 C9 C14 C13 -178.7(2)
C10 C9 C14 C15 178.6(3)
N1 C9 C14 C15 2.8(4)
C13 C14 C15 C16 -74.2(4)
C9 C14 C15 C16 104.4(3)
C13 C14 C15 C17 51.1(4)
C9 C14 C15 C17 -130.4(3)
C11 C10 C18 C19 -93.9(4)
C9 C10 C18 C19 85.0(4)
C11 C10 C18 C20 34.0(5)
C9 C10 C18 C20 -147.1(4)
C8 N2 C21 C26 75.1(3)
C8 N2 C21 C22 -109.0(3)
C26 C21 C22 C23 -3.3(4)
N2 C21 C22 C23 -179.1(3)
C26 C21 C22 C30 -179.4(3)
N2 C21 C22 C30 4.7(4)
C21 C22 C23 C24 1.5(5)
C30 C22 C23 C24 177.6(3)
C22 C23 C24 C25 1.0(6)
C23 C24 C25 C26 -1.8(6)
C24 C25 C26 C21 0.1(5)
C24 C25 C26 C27 179.6(3)
C22 C21 C26 C25 2.5(4)
N2 C21 C26 C25 178.2(3)
C22 C21 C26 C27 -177.0(3)
N2 C21 C26 C27 -1.3(4)
C25 C26 C27 C28 -58.3(4)
C21 C26 C27 C28 121.2(3)
C25 C26 C27 C29 66.2(4)
C21 C26 C27 C29 -114.4(3)
C23 C22 C30 C31 -88.2(4)
C21 C22 C30 C31 87.8(4)
C23 C22 C30 C32 37.2(5)
C21 C22 C30 C32 -146.9(3)
Zn1 C33 C34 C35 57.9(15)
C33 C34 C35 C36 64.5(16)
Zn1 C33' C34' C35' 45(3)
C33' C34' C35' C36' 178(3)
